data_2209902
loop_
_publ_author_name
'Sheng-Zhen Xu'
'Yang-Gen Hu'
'Ming-Guo Liu'
'Ming-Wu Ding'

_publ_section_title 2-Morpholino-3-<i>p</i>-tolylbenzo[4,5]thieno[3,2-<i>d</i>]pyrimidin-4(3<i>H</i>)-one
_journal_coeditor_code IS2063
_journal_issue 8
_journal_name_full 'Acta Crystallographica Section E'
_journal_page_first o3428
_journal_page_last o3429
_journal_paper_doi 10.1107/S1600536806027127
_journal_volume 62
_journal_year 2006
_chemical_formula_iupac 'C21 H19 N3 O2 S'
_chemical_formula_moiety 'C21 H19 N3 O2 S'
_chemical_formula_sum 'C21 H19 N3 O2 S'
_chemical_formula_weight 377.45
_chemical_melting_point 469
_chemical_name_systematic
;
2-Morpholino-3-p-tolylbenzo[4,5]thieno[3,2-d]pyrimidin-4(3H)-one
;
_space_group_IT_number 14
_symmetry_cell_setting monoclinic
_symmetry_space_group_name_Hall '-P 2yn'
_symmetry_space_group_name_H-M 'P 1 21/n 1'
_atom_sites_solution_hydrogens geom
_atom_sites_solution_primary direct
_atom_sites_solution_secondary difmap
_audit_creation_method SHELXL-97
_cell_angle_alpha 90.00
_cell_angle_beta 94.002(3)
_cell_angle_gamma 90.00
_cell_formula_units_Z 8
_cell_length_a 16.693(3)
_cell_length_b 12.970(2)
_cell_length_c 17.392(3)
_cell_measurement_reflns_used 7182
_cell_measurement_temperature 273(2)
_cell_measurement_theta_max 24.55
_cell_measurement_theta_min 2.27
_cell_volume 3756.3(11)
_computing_cell_refinement 'SAINT (Bruker, 2001)'
_computing_data_collection 'SMART (Bruker, 2001)'
_computing_data_reduction SAINT
_computing_molecular_graphics 'PLATON (Spek, 2003)'
_computing_publication_material 'SHELXTL (Sheldrick, 2001)'
_computing_structure_refinement 'SHELXL97 (Sheldrick, 1997)'
_computing_structure_solution 'SHELXS97 (Sheldrick, 1997)'
_diffrn_ambient_temperature 292(2)
_diffrn_measured_fraction_theta_full 1.000
_diffrn_measured_fraction_theta_max 1.000
_diffrn_measurement_device_type 'Bruker SMART 4K CCD area-detector'
_diffrn_measurement_method '\f and \w'
_diffrn_radiation_monochromator graphite
_diffrn_radiation_source 'fine-focus sealed tube'
_diffrn_radiation_type MoK\a
_diffrn_radiation_wavelength 0.71073
_diffrn_reflns_av_R_equivalents 0.1054
_diffrn_reflns_av_sigmaI/netI 0.0676
_diffrn_reflns_limit_h_max 21
_diffrn_reflns_limit_h_min -21
_diffrn_reflns_limit_k_max 16
_diffrn_reflns_limit_k_min -16
_diffrn_reflns_limit_l_max 22
_diffrn_reflns_limit_l_min -22
_diffrn_reflns_number 38099
_diffrn_reflns_theta_full 27.00
_diffrn_reflns_theta_max 27.00
_diffrn_reflns_theta_min 1.63
_diffrn_standards_number 0
_exptl_absorpt_coefficient_mu 0.194
_exptl_absorpt_correction_T_max 0.9771
_exptl_absorpt_correction_T_min 0.9442
_exptl_absorpt_correction_type multi-scan
_exptl_absorpt_process_details '(SADABS; Sheldrick, 2003)'
_exptl_crystal_colour colorless
_exptl_crystal_density_diffrn 1.335
_exptl_crystal_density_method 'not measured'
_exptl_crystal_description block
_exptl_crystal_F_000 1584
_exptl_crystal_size_max 0.30
_exptl_crystal_size_mid 0.26
_exptl_crystal_size_min 0.12
_refine_diff_density_max 0.309
_refine_diff_density_min -0.369
_refine_ls_extinction_method none
_refine_ls_goodness_of_fit_ref 0.955
_refine_ls_hydrogen_treatment constr
_refine_ls_matrix_type full
_refine_ls_number_parameters 489
_refine_ls_number_reflns 8200
_refine_ls_number_restraints 0
_refine_ls_restrained_S_all 0.955
_refine_ls_R_factor_all 0.0785
_refine_ls_R_factor_gt 0.0528
_refine_ls_shift/su_max 0.000
_refine_ls_shift/su_mean 0.000
_refine_ls_structure_factor_coef Fsqd
_refine_ls_weighting_details 'calc w=1/[\s^2^(Fo^2^)+(0.0634P)^2^] where P=(Fo^2^+2Fc^2^)/3'
_refine_ls_weighting_scheme calc
_refine_ls_wR_factor_gt 0.1164
_refine_ls_wR_factor_ref 0.1257
_reflns_number_gt 5715
_reflns_number_total 8200
_reflns_threshold_expression I>2\s(I)
_cod_data_source_file is2063.cif
_cod_data_source_block I
_cod_depositor_comments
;
The following automatic conversions were performed:
'_symmetry_cell_setting' value 'Monoclinic' changed to 'monoclinic'
according to '/home/saulius/struct/CIF-dictionaries/cif_core.dic'
dictionary named 'cif_core.dic' version 2.4.1 from 2010-06-29.

Automatic conversion script
Id: cif_fix_enum 1527 2010-12-29 10:47:43Z saulius 

The following automatic conversions were performed:

'_symmetry_cell_setting' value 'Monoclinic' changed to 'monoclinic'
according to /home/saulius/struct/CIF-dictionaries/cif_core.dic
dictionary named 'cif_core.dic' version 2.4.1 from 2010-06-29.

Automatic conversion script
Id: cif_fix_values 1715 2011-07-08 13:25:40Z adriana 
;
_cod_original_cell_volume 3756.6(12)
_cod_original_sg_symbol_H-M 'P 21/n'
_cod_database_code 2209902
_cod_database_fobs_code 2209902

loop_
_symmetry_equiv_pos_as_xyz
'x, y, z'
'-x+1/2, y+1/2, -z+1/2'
'-x, -y, -z'
'x-1/2, -y-1/2, z-1/2'

loop_
_atom_site_type_symbol
_atom_site_label
_atom_site_fract_x
_atom_site_fract_y
_atom_site_fract_z
_atom_site_U_iso_or_equiv
_atom_site_adp_type
_atom_site_calc_flag
_atom_site_refinement_flags
_atom_site_occupancy
C C1 0.50092(11) 0.13508(14) 1.03319(10) 0.0362(4) Uani d . 1
C C2 0.43206(11) 0.18288(15) 1.00042(12) 0.0447(5) Uani d . 1
H H2 0.4319 0.2127 0.9518 0.054 Uiso calc R 1
C C3 0.36437(12) 0.18545(16) 1.04084(13) 0.0515(5) Uani d . 1
H H3 0.3181 0.2170 1.0192 0.062 Uiso calc R 1
C C4 0.36409(12) 0.14155(16) 1.11367(13) 0.0518(5) Uani d . 1
H H4 0.3179 0.1454 1.1406 0.062 Uiso calc R 1
C C5 0.43073(12) 0.09272(16) 1.14648(12) 0.0485(5) Uani d . 1
H H5 0.4299 0.0623 1.1949 0.058 Uiso calc R 1
C C6 0.49967(11) 0.08953(15) 1.10593(10) 0.0397(4) Uani d . 1
C C7 0.63087(11) 0.07026(15) 1.05104(10) 0.0391(4) Uani d . 1
C C8 0.57856(11) 0.12311(14) 1.00257(10) 0.0353(4) Uani d . 1
C C9 0.71075(11) 0.04804(16) 1.03219(11) 0.0418(5) Uani d . 1
C C10 0.66886(11) 0.13785(14) 0.91147(10) 0.0355(4) Uani d . 1
C C11 0.80815(10) 0.06983(14) 0.93547(10) 0.0356(4) Uani d . 1
C C12 0.83746(11) -0.02918(15) 0.92986(11) 0.0433(5) Uani d . 1
H H12 0.8056 -0.0854 0.9408 0.052 Uiso calc R 1
C C13 0.91451(12) -0.04411(17) 0.90782(11) 0.0482(5) Uani d . 1
H H13 0.9343 -0.1109 0.9046 0.058 Uiso calc R 1
C C14 0.96300(11) 0.03833(18) 0.89042(11) 0.0472(5) Uani d . 1
C C15 0.93225(12) 0.13630(17) 0.89782(12) 0.0503(5) Uani d . 1
H H15 0.9639 0.1927 0.8870 0.060 Uiso calc R 1
C C16 0.85570(11) 0.15302(15) 0.92087(11) 0.0436(5) Uani d . 1
H H16 0.8366 0.2198 0.9264 0.052 Uiso calc R 1
C C17 1.04699(13) 0.0206(2) 0.86526(15) 0.0771(8) Uani d . 1
H H17A 1.0622 0.0775 0.8341 0.116 Uiso calc R 1
H H17B 1.0480 -0.0419 0.8358 0.116 Uiso calc R 1
H H17C 1.0839 0.0150 0.9099 0.116 Uiso calc R 1
C C18 0.71111(13) 0.10310(17) 0.78116(11) 0.0520(5) Uani d . 1
H H18A 0.6626 0.0702 0.7591 0.062 Uiso calc R 1
H H18B 0.7468 0.0500 0.8029 0.062 Uiso calc R 1
C C19 0.75160(14) 0.1616(2) 0.71917(13) 0.0660(7) Uani d . 1
H H19A 0.8026 0.1884 0.7407 0.079 Uiso calc R 1
H H19B 0.7625 0.1145 0.6778 0.079 Uiso calc R 1
C C20 0.64053(13) 0.25925(18) 0.80909(13) 0.0571(6) Uani d . 1
H H20A 0.6286 0.3076 0.8493 0.069 Uiso calc R 1
H H20B 0.5903 0.2319 0.7863 0.069 Uiso calc R 1
C C21 0.68572(15) 0.3125(2) 0.74876(13) 0.0706(7) Uani d . 1
H H21A 0.6537 0.3693 0.7272 0.085 Uiso calc R 1
H H21B 0.7352 0.3408 0.7726 0.085 Uiso calc R 1
C C22 0.04557(11) 0.39932(15) 1.06504(10) 0.0389(4) Uani d . 1
C C23 -0.00580(12) 0.31493(16) 1.05555(12) 0.0500(5) Uani d . 1
H H23 0.0037 0.2643 1.0194 0.060 Uiso calc R 1
C C24 -0.07049(14) 0.30686(18) 1.09984(13) 0.0603(6) Uani d . 1
H H24 -0.1048 0.2505 1.0936 0.072 Uiso calc R 1
C C25 -0.08516(14) 0.38240(19) 1.15395(13) 0.0606(6) Uani d . 1
H H25 -0.1292 0.3756 1.1835 0.073 Uiso calc R 1
C C26 -0.03589(13) 0.46675(18) 1.16459(12) 0.0539(6) Uani d . 1
H H26 -0.0462 0.5171 1.2006 0.065 Uiso calc R 1
C C27 0.03017(12) 0.47502(15) 1.11988(10) 0.0429(5) Uani d . 1
C C28 0.11560(11) 0.42526(14) 1.02542(10) 0.0375(4) Uani d . 1
C C29 0.15037(11) 0.51506(15) 1.05112(10) 0.0399(4) Uani d . 1
C C30 0.22160(12) 0.55416(15) 1.02124(11) 0.0430(5) Uani d . 1
C C31 0.20613(11) 0.40402(14) 0.93475(10) 0.0369(4) Uani d . 1
C C32 0.32649(11) 0.51696(14) 0.93424(11) 0.0389(4) Uani d . 1
C C33 0.33859(13) 0.60996(16) 0.89829(12) 0.0517(5) Uani d . 1
H H33 0.2979 0.6590 0.8936 0.062 Uiso calc R 1
C C34 0.41213(16) 0.62882(19) 0.86945(13) 0.0643(7) Uani d . 1
H H34 0.4204 0.6915 0.8453 0.077 Uiso calc R 1
C C35 0.47376(14) 0.5580(2) 0.87522(13) 0.0629(7) Uani d . 1
C C36 0.46084(13) 0.4667(2) 0.91385(13) 0.0605(6) Uani d . 1
H H36 0.5019 0.4183 0.9197 0.073 Uiso calc R 1
C C37 0.38806(12) 0.44641(16) 0.94382(12) 0.0477(5) Uani d . 1
H H37 0.3806 0.3853 0.9704 0.057 Uiso calc R 1
C C38 0.55412(16) 0.5789(3) 0.84237(17) 0.0983(11) Uani d . 1
H H38A 0.5949 0.5859 0.8838 0.147 Uiso calc R 1
H H38B 0.5508 0.6415 0.8128 0.147 Uiso calc R 1
H H38C 0.5675 0.5226 0.8098 0.147 Uiso calc R 1
C C39 0.24506(13) 0.40434(16) 0.80091(10) 0.0482(5) Uani d . 1
H H39A 0.2706 0.4706 0.8111 0.058 Uiso calc R 1
H H39B 0.1927 0.4164 0.7747 0.058 Uiso calc R 1
C C40 0.29548(14) 0.34048(18) 0.75062(12) 0.0595(6) Uani d . 1
H H40A 0.3008 0.3760 0.7022 0.071 Uiso calc R 1
H H40B 0.3488 0.3321 0.7758 0.071 Uiso calc R 1
C C41 0.19996(13) 0.24839(15) 0.85862(12) 0.0484(5) Uani d . 1
H H41A 0.1462 0.2560 0.8343 0.058 Uiso calc R 1
H H41B 0.1964 0.2111 0.9066 0.058 Uiso calc R 1
C C42 0.25164(14) 0.18962(17) 0.80631(13) 0.0594(6) Uani d . 1
H H42A 0.3041 0.1786 0.8325 0.071 Uiso calc R 1
H H42B 0.2277 0.1226 0.7953 0.071 Uiso calc R 1
N N1 0.59676(9) 0.15789(12) 0.93155(8) 0.0377(4) Uani d . 1
N N2 0.72663(8) 0.08502(12) 0.95804(8) 0.0359(4) Uani d . 1
N N3 0.69115(9) 0.17522(12) 0.84154(8) 0.0406(4) Uani d . 1
N N4 0.14278(9) 0.36906(12) 0.96545(8) 0.0389(4) Uani d . 1
N N5 0.24864(9) 0.49122(11) 0.96108(8) 0.0375(4) Uani d . 1
N N6 0.23573(9) 0.35016(12) 0.87401(8) 0.0391(4) Uani d . 1
O O1 0.76216(8) 0.00462(13) 1.07344(8) 0.0608(4) Uani d . 1
O O2 0.70400(10) 0.24416(15) 0.68865(9) 0.0724(5) Uani d . 1
O O3 0.25903(9) 0.63063(12) 1.04315(9) 0.0643(4) Uani d . 1
O O4 0.26085(10) 0.24230(13) 0.73592(8) 0.0650(4) Uani d . 1
S S1 0.59071(3) 0.03124(5) 1.13571(3) 0.05062(16) Uani d . 1
S S2 0.10069(3) 0.57406(4) 1.12392(3) 0.04899(16) Uani d . 1

loop_
_atom_site_aniso_label
_atom_site_aniso_U_11
_atom_site_aniso_U_22
_atom_site_aniso_U_33
_atom_site_aniso_U_12
_atom_site_aniso_U_13
_atom_site_aniso_U_23
C1 0.0350(10) 0.0351(10) 0.0392(10) -0.0022(8) 0.0082(8) -0.0038(8)
C2 0.0394(11) 0.0427(11) 0.0531(12) 0.0022(9) 0.0109(9) 0.0039(9)
C3 0.0374(11) 0.0472(12) 0.0708(15) 0.0027(10) 0.0098(10) 0.0001(11)
C4 0.0394(12) 0.0539(13) 0.0646(14) -0.0041(10) 0.0226(10) -0.0108(11)
C5 0.0464(12) 0.0587(14) 0.0422(11) -0.0086(11) 0.0154(9) -0.0049(10)
C6 0.0361(10) 0.0441(11) 0.0399(10) -0.0042(9) 0.0094(8) -0.0042(8)
C7 0.0381(10) 0.0483(12) 0.0316(10) 0.0000(9) 0.0078(8) 0.0026(8)
C8 0.0351(10) 0.0356(10) 0.0359(10) -0.0003(8) 0.0081(8) -0.0014(8)
C9 0.0364(10) 0.0524(12) 0.0370(10) 0.0016(9) 0.0062(8) 0.0043(9)
C10 0.0364(10) 0.0362(10) 0.0345(10) 0.0003(8) 0.0077(8) 0.0000(8)
C11 0.0294(9) 0.0423(11) 0.0356(10) 0.0004(8) 0.0061(7) -0.0035(8)
C12 0.0395(11) 0.0411(11) 0.0496(12) -0.0005(9) 0.0048(9) -0.0003(9)
C13 0.0437(12) 0.0480(12) 0.0531(13) 0.0133(10) 0.0032(9) -0.0046(10)
C14 0.0322(10) 0.0644(14) 0.0453(12) 0.0031(10) 0.0054(8) -0.0053(10)
C15 0.0387(11) 0.0548(14) 0.0584(13) -0.0109(10) 0.0102(10) -0.0043(10)
C16 0.0396(11) 0.0378(11) 0.0540(12) -0.0017(9) 0.0074(9) -0.0074(9)
C17 0.0384(13) 0.107(2) 0.0873(19) 0.0097(14) 0.0154(12) -0.0076(16)
C18 0.0565(13) 0.0628(14) 0.0381(11) -0.0059(11) 0.0124(9) -0.0046(10)
C19 0.0584(15) 0.0919(19) 0.0500(13) -0.0034(14) 0.0217(11) 0.0025(13)
C20 0.0536(13) 0.0684(15) 0.0506(12) 0.0126(12) 0.0121(10) 0.0208(11)
C21 0.0736(17) 0.0812(18) 0.0580(15) 0.0061(14) 0.0126(13) 0.0313(14)
C22 0.0406(11) 0.0405(11) 0.0362(10) 0.0051(9) 0.0069(8) 0.0059(8)
C23 0.0541(13) 0.0475(12) 0.0493(12) -0.0001(10) 0.0100(10) 0.0025(10)
C24 0.0574(14) 0.0602(15) 0.0647(15) -0.0086(12) 0.0146(12) 0.0107(12)
C25 0.0545(14) 0.0748(17) 0.0548(14) 0.0012(13) 0.0213(11) 0.0129(12)
C26 0.0566(13) 0.0664(15) 0.0405(11) 0.0079(12) 0.0170(10) 0.0031(10)
C27 0.0477(12) 0.0472(12) 0.0345(10) 0.0065(10) 0.0069(8) 0.0049(9)
C28 0.0426(11) 0.0360(10) 0.0343(10) 0.0051(9) 0.0049(8) 0.0027(8)
C29 0.0452(11) 0.0393(11) 0.0358(10) 0.0052(9) 0.0081(8) -0.0027(8)
C30 0.0478(12) 0.0391(11) 0.0426(11) 0.0005(9) 0.0059(9) -0.0075(9)
C31 0.0409(11) 0.0340(10) 0.0359(10) 0.0046(9) 0.0037(8) 0.0018(8)
C32 0.0399(11) 0.0387(11) 0.0386(10) -0.0031(9) 0.0063(8) -0.0017(8)
C33 0.0611(14) 0.0450(12) 0.0496(12) -0.0021(11) 0.0083(10) 0.0029(10)
C34 0.0809(18) 0.0587(15) 0.0550(14) -0.0293(14) 0.0161(13) 0.0036(11)
C35 0.0555(15) 0.0799(18) 0.0553(14) -0.0236(14) 0.0170(11) -0.0182(13)
C36 0.0401(12) 0.0709(17) 0.0708(16) 0.0002(12) 0.0061(11) -0.0143(13)
C37 0.0461(12) 0.0465(12) 0.0506(12) 0.0000(10) 0.0056(9) 0.0014(9)
C38 0.0718(19) 0.139(3) 0.089(2) -0.0487(19) 0.0356(16) -0.0270(19)
C39 0.0574(13) 0.0524(13) 0.0351(11) 0.0007(11) 0.0060(9) 0.0010(9)
C40 0.0670(15) 0.0704(16) 0.0429(12) -0.0044(13) 0.0168(11) -0.0098(11)
C41 0.0565(13) 0.0419(12) 0.0478(12) -0.0048(10) 0.0110(10) -0.0102(9)
C42 0.0720(16) 0.0497(13) 0.0580(14) 0.0032(12) 0.0157(12) -0.0138(11)
N1 0.0344(8) 0.0412(9) 0.0381(8) 0.0006(7) 0.0073(7) 0.0031(7)
N2 0.0309(8) 0.0428(9) 0.0349(8) 0.0025(7) 0.0075(6) 0.0017(7)
N3 0.0418(9) 0.0465(10) 0.0347(8) 0.0030(8) 0.0108(7) 0.0046(7)
N4 0.0423(9) 0.0373(9) 0.0381(8) -0.0007(7) 0.0089(7) -0.0024(7)
N5 0.0393(9) 0.0357(9) 0.0384(8) -0.0001(7) 0.0082(7) -0.0029(7)
N6 0.0450(9) 0.0373(9) 0.0363(8) -0.0002(7) 0.0109(7) -0.0042(7)
O1 0.0420(8) 0.0918(12) 0.0489(9) 0.0168(8) 0.0053(7) 0.0210(8)
O2 0.0659(11) 0.1076(14) 0.0452(9) -0.0023(10) 0.0139(8) 0.0249(9)
O3 0.0649(10) 0.0558(10) 0.0746(11) -0.0171(8) 0.0226(8) -0.0283(8)
O4 0.0795(11) 0.0688(11) 0.0485(9) -0.0014(9) 0.0181(8) -0.0199(8)
S1 0.0424(3) 0.0759(4) 0.0345(3) 0.0031(3) 0.0093(2) 0.0105(3)
S2 0.0576(3) 0.0483(3) 0.0428(3) 0.0013(3) 0.0158(2) -0.0091(2)

loop_
_atom_type_symbol
_atom_type_description
_atom_type_scat_dispersion_real
_atom_type_scat_dispersion_imag
_atom_type_scat_source
C C 0.0033 0.0016 'International Tables Vol C Tables 4.2.6.8 and 6.1.1.4'
H H 0.0000 0.0000 'International Tables Vol C Tables 4.2.6.8 and 6.1.1.4'
N N 0.0061 0.0033 'International Tables Vol C Tables 4.2.6.8 and 6.1.1.4'
O O 0.0106 0.0060 'International Tables Vol C Tables 4.2.6.8 and 6.1.1.4'
S S 0.1246 0.1234 'International Tables Vol C Tables 4.2.6.8 and 6.1.1.4'

loop_
_geom_angle_atom_site_label_1
_geom_angle_atom_site_label_2
_geom_angle_atom_site_label_3
_geom_angle
_geom_angle_publ_flag
C2 C1 C6 119.64(17) ?
C2 C1 C8 129.32(17) ?
C6 C1 C8 111.04(16) ?
C3 C2 C1 119.13(19) ?
C3 C2 H2 120.4 ?
C1 C2 H2 120.4 ?
C2 C3 C4 120.8(2) ?
C2 C3 H3 119.6 ?
C4 C3 H3 119.6 ?
C5 C4 C3 121.02(19) ?
C5 C4 H4 119.5 ?
C3 C4 H4 119.5 ?
C4 C5 C6 118.61(19) ?
C4 C5 H5 120.7 ?
C6 C5 H5 120.7 ?
C5 C6 C1 120.75(18) ?
C5 C6 S1 126.64(16) yes
C1 C6 S1 112.61(13) yes
C8 C7 C9 122.10(16) ?
C8 C7 S1 113.86(14) yes
C9 C7 S1 124.02(14) yes
C7 C8 N1 123.60(16) ?
C7 C8 C1 112.38(16) ?
N1 C8 C1 123.99(16) ?
O1 C9 N2 121.56(17) ?
O1 C9 C7 126.20(18) ?
N2 C9 C7 112.22(16) ?
N1 C10 N3 118.42(16) ?
N1 C10 N2 123.81(15) ?
N3 C10 N2 117.69(15) ?
C16 C11 C12 120.37(17) ?
C16 C11 N2 120.44(16) ?
C12 C11 N2 119.18(16) ?
C11 C12 C13 119.45(19) ?
C11 C12 H12 120.3 ?
C13 C12 H12 120.3 ?
C12 C13 C14 121.42(19) ?
C12 C13 H13 119.3 ?
C14 C13 H13 119.3 ?
C15 C14 C13 117.58(18) ?
C15 C14 C17 121.6(2) ?
C13 C14 C17 120.8(2) ?
C14 C15 C16 121.92(19) ?
C14 C15 H15 119.0 ?
C16 C15 H15 119.0 ?
C11 C16 C15 119.21(18) ?
C11 C16 H16 120.4 ?
C15 C16 H16 120.4 ?
C14 C17 H17A 109.5 ?
C14 C17 H17B 109.5 ?
H17A C17 H17B 109.5 ?
C14 C17 H17C 109.5 ?
H17A C17 H17C 109.5 ?
H17B C17 H17C 109.5 ?
N3 C18 C19 109.04(18) ?
N3 C18 H18A 109.9 ?
C19 C18 H18A 109.9 ?
N3 C18 H18B 109.9 ?
C19 C18 H18B 109.9 ?
H18A C18 H18B 108.3 ?
O2 C19 C18 112.28(18) ?
O2 C19 H19A 109.1 ?
C18 C19 H19A 109.1 ?
O2 C19 H19B 109.1 ?
C18 C19 H19B 109.1 ?
H19A C19 H19B 107.9 ?
N3 C20 C21 107.85(17) ?
N3 C20 H20A 110.1 ?
C21 C20 H20A 110.1 ?
N3 C20 H20B 110.1 ?
C21 C20 H20B 110.1 ?
H20A C20 H20B 108.5 ?
O2 C21 C20 111.8(2) ?
O2 C21 H21A 109.3 ?
C20 C21 H21A 109.3 ?
O2 C21 H21B 109.3 ?
C20 C21 H21B 109.3 ?
H21A C21 H21B 107.9 ?
C23 C22 C27 119.30(18) ?
C23 C22 C28 129.90(18) ?
C27 C22 C28 110.80(17) ?
C24 C23 C22 119.7(2) ?
C24 C23 H23 120.2 ?
C22 C23 H23 120.2 ?
C23 C24 C25 120.5(2) ?
C23 C24 H24 119.7 ?
C25 C24 H24 119.7 ?
C26 C25 C24 121.3(2) ?
C26 C25 H25 119.3 ?
C24 C25 H25 119.3 ?
C25 C26 C27 118.3(2) ?
C25 C26 H26 120.8 ?
C27 C26 H26 120.8 ?
C26 C27 C22 120.86(19) ?
C26 C27 S2 126.31(17) yes
C22 C27 S2 112.83(14) yes
C29 C28 N4 123.11(17) ?
C29 C28 C22 112.63(17) ?
N4 C28 C22 124.18(17) ?
C28 C29 C30 122.15(17) ?
C28 C29 S2 113.65(14) yes
C30 C29 S2 124.19(15) yes
O3 C30 C29 126.76(18) ?
O3 C30 N5 120.93(18) ?
C29 C30 N5 112.30(16) ?
N4 C31 N6 118.75(17) ?
N4 C31 N5 123.92(16) ?
N6 C31 N5 117.29(16) ?
C37 C32 C33 120.27(19) ?
C37 C32 N5 119.07(17) ?
C33 C32 N5 120.65(17) ?
C32 C33 C34 118.8(2) ?
C32 C33 H33 120.6 ?
C34 C33 H33 120.6 ?
C35 C34 C33 122.3(2) ?
C35 C34 H34 118.9 ?
C33 C34 H34 118.9 ?
C34 C35 C36 117.7(2) ?
C34 C35 C38 121.9(2) ?
C36 C35 C38 120.5(3) ?
C37 C36 C35 121.2(2) ?
C37 C36 H36 119.4 ?
C35 C36 H36 119.4 ?
C32 C37 C36 119.8(2) ?
C32 C37 H37 120.1 ?
C36 C37 H37 120.1 ?
C35 C38 H38A 109.5 ?
C35 C38 H38B 109.5 ?
H38A C38 H38B 109.5 ?
C35 C38 H38C 109.5 ?
H38A C38 H38C 109.5 ?
H38B C38 H38C 109.5 ?
N6 C39 C40 109.70(17) ?
N6 C39 H39A 109.7 ?
C40 C39 H39A 109.7 ?
N6 C39 H39B 109.7 ?
C40 C39 H39B 109.7 ?
H39A C39 H39B 108.2 ?
O4 C40 C39 111.27(18) ?
O4 C40 H40A 109.4 ?
C39 C40 H40A 109.4 ?
O4 C40 H40B 109.4 ?
C39 C40 H40B 109.4 ?
H40A C40 H40B 108.0 ?
N6 C41 C42 108.87(17) ?
N6 C41 H41A 109.9 ?
C42 C41 H41A 109.9 ?
N6 C41 H41B 109.9 ?
C42 C41 H41B 109.9 ?
H41A C41 H41B 108.3 ?
O4 C42 C41 112.27(18) ?
O4 C42 H42A 109.2 ?
C41 C42 H42A 109.2 ?
O4 C42 H42B 109.2 ?
C41 C42 H42B 109.2 ?
H42A C42 H42B 107.9 ?
C10 N1 C8 116.34(15) ?
C10 N2 C9 121.91(14) ?
C10 N2 C11 122.09(14) ?
C9 N2 C11 115.91(14) ?
C10 N3 C18 119.72(16) ?
C10 N3 C20 114.52(15) ?
C18 N3 C20 110.67(16) ?
C31 N4 C28 116.60(16) ?
C31 N5 C30 121.69(15) ?
C31 N5 C32 121.85(15) ?
C30 N5 C32 116.19(15) ?
C31 N6 C41 115.52(15) ?
C31 N6 C39 118.89(15) ?
C41 N6 C39 109.81(15) ?
C19 O2 C21 109.90(17) ?
C40 O4 C42 110.18(16) ?
C7 S1 C6 90.10(9) yes
C29 S2 C27 90.08(9) yes

loop_
_geom_bond_atom_site_label_1
_geom_bond_atom_site_label_2
_geom_bond_distance
_geom_bond_publ_flag
C1 C2 1.393(3) ?
C1 C6 1.398(3) ?
C1 C8 1.443(2) ?
C2 C3 1.372(3) ?
C2 H2 0.9300 ?
C3 C4 1.389(3) ?
C3 H3 0.9300 ?
C4 C5 1.370(3) ?
C4 H4 0.9300 ?
C5 C6 1.392(2) ?
C5 H5 0.9300 ?
C6 S1 1.743(2) ?
C7 C8 1.357(3) ?
C7 C9 1.425(2) ?
C7 S1 1.7355(18) yes
C8 N1 1.369(2) ?
C9 O1 1.218(2) ?
C9 N2 1.418(2) ?
C10 N1 1.303(2) ?
C10 N3 1.384(2) ?
C10 N2 1.395(2) ?
C11 C16 1.374(3) ?
C11 C12 1.380(3) ?
C11 N2 1.456(2) ?
C12 C13 1.381(3) ?
C12 H12 0.9300 ?
C13 C14 1.387(3) ?
C13 H13 0.9300 ?
C14 C15 1.380(3) ?
C14 C17 1.515(3) ?
C15 C16 1.383(3) ?
C15 H15 0.9300 ?
C16 H16 0.9300 ?
C17 H17A 0.9600 ?
C17 H17B 0.9600 ?
C17 H17C 0.9600 ?
C18 N3 1.462(2) ?
C18 C19 1.515(3) ?
C18 H18A 0.9700 ?
C18 H18B 0.9700 ?
C19 O2 1.415(3) ?
C19 H19A 0.9700 ?
C19 H19B 0.9700 ?
C20 N3 1.467(2) ?
C20 C21 1.503(3) ?
C20 H20A 0.9700 ?
C20 H20B 0.9700 ?
C21 O2 1.420(3) ?
C21 H21A 0.9700 ?
C21 H21B 0.9700 ?
C22 C23 1.393(3) ?
C22 C27 1.405(3) ?
C22 C28 1.438(3) ?
C23 C24 1.374(3) ?
C23 H23 0.9300 ?
C24 C25 1.392(3) ?
C24 H24 0.9300 ?
C25 C26 1.373(3) ?
C25 H25 0.9300 ?
C26 C27 1.397(3) ?
C26 H26 0.9300 ?
C27 S2 1.741(2) yes
C28 C29 1.363(3) ?
C28 N4 1.375(2) ?
C29 C30 1.424(3) ?
C29 S2 1.7387(18) yes
C30 O3 1.219(2) ?
C30 N5 1.425(2) ?
C31 N4 1.299(2) ?
C31 N6 1.386(2) ?
C31 N5 1.395(2) ?
C32 C37 1.377(3) ?
C32 C33 1.380(3) ?
C32 N5 1.450(2) ?
C33 C34 1.380(3) ?
C33 H33 0.9300 ?
C34 C35 1.378(3) ?
C34 H34 0.9300 ?
C35 C36 1.385(3) ?
C35 C38 1.519(3) ?
C36 C37 1.380(3) ?
C36 H36 0.9300 ?
C37 H37 0.9300 ?
C38 H38A 0.9600 ?
C38 H38B 0.9600 ?
C38 H38C 0.9600 ?
C39 N6 1.471(2) ?
C39 C40 1.504(3) ?
C39 H39A 0.9700 ?
C39 H39B 0.9700 ?
C40 O4 1.414(3) ?
C40 H40A 0.9700 ?
C40 H40B 0.9700 ?
C41 N6 1.466(2) ?
C41 C42 1.504(3) ?
C41 H41A 0.9700 ?
C41 H41B 0.9700 ?
C42 O4 1.420(3) ?
C42 H42A 0.9700 ?
C42 H42B 0.9700 ?

loop_
_geom_hbond_atom_site_label_D
_geom_hbond_atom_site_label_H
_geom_hbond_atom_site_label_A
_geom_hbond_site_symmetry_A
_geom_hbond_distance_DH
_geom_hbond_distance_HA
_geom_hbond_distance_DA
_geom_hbond_angle_DHA
C17 H17C O1 3_757 0.96 2.58 3.304(3) 133
C16 H16 O3 3_667 0.93 2.59 3.479(3) 160
C4 H4 O2 4_566 0.93 2.57 3.395(3) 148

loop_
_geom_torsion_atom_site_label_1
_geom_torsion_atom_site_label_2
_geom_torsion_atom_site_label_3
_geom_torsion_atom_site_label_4
_geom_torsion
_geom_torsion_publ_flag
C6 C1 C2 C3 0.8(3) ?
C8 C1 C2 C3 -179.65(19) ?
C1 C2 C3 C4 0.3(3) ?
C2 C3 C4 C5 -1.3(3) ?
C3 C4 C5 C6 1.2(3) ?
C4 C5 C6 C1 -0.1(3) ?
C4 C5 C6 S1 -179.48(16) no
C2 C1 C6 C5 -1.0(3) ?
C8 C1 C6 C5 179.45(17) ?
C2 C1 C6 S1 178.53(14) no
C8 C1 C6 S1 -1.1(2) no
C9 C7 C8 N1 1.2(3) ?
S1 C7 C8 N1 -177.64(14) no
C9 C7 C8 C1 179.10(17) ?
S1 C7 C8 C1 0.2(2) no
C2 C1 C8 C7 -179.01(19) ?
C6 C1 C8 C7 0.5(2) ?
C2 C1 C8 N1 -1.1(3) ?
C6 C1 C8 N1 178.40(16) ?
C8 C7 C9 O1 177.1(2) ?
S1 C7 C9 O1 -4.2(3) no
C8 C7 C9 N2 -1.4(3) ?
S1 C7 C9 N2 177.31(14) no
C16 C11 C12 C13 -1.4(3) ?
N2 C11 C12 C13 179.44(16) ?
C11 C12 C13 C14 -0.6(3) ?
C12 C13 C14 C15 1.6(3) ?
C12 C13 C14 C17 -179.15(19) ?
C13 C14 C15 C16 -0.7(3) ?
C17 C14 C15 C16 -179.9(2) ?
C12 C11 C16 C15 2.3(3) ?
N2 C11 C16 C15 -178.53(17) ?
C14 C15 C16 C11 -1.2(3) ?
N3 C18 C19 O2 -56.0(2) ?
N3 C20 C21 O2 60.0(2) ?
C27 C22 C23 C24 -0.1(3) ?
C28 C22 C23 C24 -179.1(2) ?
C22 C23 C24 C25 0.1(3) ?
C23 C24 C25 C26 0.1(4) ?
C24 C25 C26 C27 -0.4(3) ?
C25 C26 C27 C22 0.4(3) ?
C25 C26 C27 S2 -179.52(16) no
C23 C22 C27 C26 -0.2(3) ?
C28 C22 C27 C26 179.00(17) ?
C23 C22 C27 S2 179.75(15) no
C28 C22 C27 S2 -1.1(2) no
C23 C22 C28 C29 180.00(19) ?
C27 C22 C28 C29 0.9(2) ?
C23 C22 C28 N4 3.1(3) ?
C27 C22 C28 N4 -175.98(17) ?
N4 C28 C29 C30 -4.6(3) ?
C22 C28 C29 C30 178.45(17) ?
N4 C28 C29 S2 176.55(14) no
C22 C28 C29 S2 -0.4(2) no
C28 C29 C30 O3 -176.1(2) ?
S2 C29 C30 O3 2.6(3) no
C28 C29 C30 N5 2.3(3) ?
S2 C29 C30 N5 -179.03(13) no
C37 C32 C33 C34 2.7(3) ?
N5 C32 C33 C34 -176.10(18) ?
C32 C33 C34 C35 0.1(3) ?
C33 C34 C35 C36 -2.2(3) ?
C33 C34 C35 C38 179.2(2) ?
C34 C35 C36 C37 1.6(3) ?
C38 C35 C36 C37 -179.8(2) ?
C33 C32 C37 C36 -3.3(3) ?
N5 C32 C37 C36 175.52(18) ?
C35 C36 C37 C32 1.1(3) ?
N6 C39 C40 O4 58.2(2) ?
N6 C41 C42 O4 -57.9(2) ?
N3 C10 N1 C8 -177.33(15) ?
N2 C10 N1 C8 -0.6(3) ?
C7 C8 N1 C10 -0.1(3) ?
C1 C8 N1 C10 -177.76(17) ?
N1 C10 N2 C9 0.3(3) ?
N3 C10 N2 C9 177.00(16) ?
N1 C10 N2 C11 -176.05(17) ?
N3 C10 N2 C11 0.7(2) ?
O1 C9 N2 C10 -177.84(19) ?
C7 C9 N2 C10 0.7(3) ?
O1 C9 N2 C11 -1.3(3) ?
C7 C9 N2 C11 177.26(15) ?
C16 C11 N2 C10 58.9(2) ?
C12 C11 N2 C10 -121.9(2) ?
C16 C11 N2 C9 -117.6(2) ?
C12 C11 N2 C9 61.6(2) ?
N1 C10 N3 C18 -116.9(2) ?
N2 C10 N3 C18 66.2(2) ?
N1 C10 N3 C20 18.1(2) ?
N2 C10 N3 C20 -158.82(17) ?
C19 C18 N3 C10 -166.84(17) ?
C19 C18 N3 C20 56.6(2) ?
C21 C20 N3 C10 162.57(19) ?
C21 C20 N3 C18 -58.4(2) ?
N6 C31 N4 C28 -179.87(15) ?
N5 C31 N4 C28 2.6(3) ?
C29 C28 N4 C31 2.1(3) ?
C22 C28 N4 C31 178.64(17) ?
N4 C31 N5 C30 -4.9(3) ?
N6 C31 N5 C30 177.58(16) ?
N4 C31 N5 C32 168.88(17) ?
N6 C31 N5 C32 -8.7(2) ?
O3 C30 N5 C31 -179.35(18) ?
C29 C30 N5 C31 2.2(2) ?
O3 C30 N5 C32 6.6(3) ?
C29 C30 N5 C32 -171.93(16) ?
C37 C32 N5 C31 -57.7(2) ?
C33 C32 N5 C31 121.1(2) ?
C37 C32 N5 C30 116.43(19) ?
C33 C32 N5 C30 -64.8(2) ?
N4 C31 N6 C41 -9.9(2) ?
N5 C31 N6 C41 167.75(16) ?
N4 C31 N6 C39 123.90(19) ?
N5 C31 N6 C39 -58.4(2) ?
C42 C41 N6 C31 -165.60(17) ?
C42 C41 N6 C39 56.6(2) ?
C40 C39 N6 C31 166.54(17) ?
C40 C39 N6 C41 -57.3(2) ?
C18 C19 O2 C21 57.3(3) ?
C20 C21 O2 C19 -59.7(2) ?
C39 C40 O4 C42 -58.3(2) ?
C41 C42 O4 C40 58.7(2) ?
C8 C7 S1 C6 -0.71(16) no
C9 C7 S1 C6 -179.54(18) no
C5 C6 S1 C7 -179.53(18) no
C1 C6 S1 C7 1.01(15) no
C28 C29 S2 C27 -0.19(15) no
C30 C29 S2 C27 -178.99(18) no
C26 C27 S2 C29 -179.34(19) no
C22 C27 S2 C29 0.72(15) no

loop_
_cod_related_entry_id
_cod_related_entry_database
_cod_related_entry_code
1 ChemSpider 24735916
